data_2311501
loop_
_publ_author_name
'Navasardyan, Mger A.'
'Bezzubov, Stanislav I.'
'Kuz'mina, Lyudmila G.'
'Prikhodchenko, Petr V.'
'Churakov, Andrei V.'

_publ_section_title
;
 Crystal structure of 2,3,5,6-tetra-kis-(pyridin-2-yl)pyrazine hydrogen
 peroxide 4.75-solvate.
;
_journal_coeditor_code PK2607
_journal_issue 'Pt 11'
_journal_name_full 'Acta crystallographica. Section E, Crystallographic communications'
_journal_page_first 1793
_journal_page_last 1796
_journal_paper_doi 10.1107/S2056989017015328
_journal_volume 73
_journal_year 2017
_chemical_formula_iupac 'C24 H16 N6, 4.75H2 O2'
_chemical_formula_moiety 'C24 H16 N6, 4.75(H2 O2)'
_chemical_formula_sum 'C24 H25.5 N6 O9.5'
_chemical_formula_weight 550.00
_chemical_name_systematic
;
2,3,5,6-Tetrakis(pyridin-2-yl)pyrazine
hydrogen peroxide 4.75-solvate
;
_space_group_IT_number 14
_space_group_name_Hall '-P 2yn'
_space_group_name_H-M_alt 'P 1 21/n 1'
_symmetry_cell_setting monoclinic
_symmetry_space_group_name_Hall '-P 2yn'
_symmetry_space_group_name_H-M 'P 1 21/n 1'
_atom_sites_solution_hydrogens geom
_atom_sites_solution_primary direct
_atom_sites_solution_secondary difmap
_audit_creation_method SHELXL-97
_cell_angle_alpha 90.00
_cell_angle_beta 114.271(5)
_cell_angle_gamma 90.00
_cell_formula_units_Z 4
_cell_length_a 19.000(7)
_cell_length_b 7.382(3)
_cell_length_c 20.212(7)
_cell_measurement_reflns_used 5939
_cell_measurement_temperature 150(2)
_cell_measurement_theta_max 30.081
_cell_measurement_theta_min 2.149
_cell_volume 2584.3(17)
_computing_cell_refinement
;
SAINT (Bruker, 2008)
;
_computing_data_collection
;
<i>APEX2</i> (Bruker, 2008)
;
_computing_data_reduction
;
SAINT (Bruker, 2008)
;
_computing_molecular_graphics
;
SHELXTL (Sheldrick, 2008)
;
_computing_publication_material
;
SHELXTL (Sheldrick, 2008)
;
_computing_structure_refinement
;
SHELXTL (Sheldrick, 2008)
;
_computing_structure_solution
;
SHELXTL (Sheldrick, 2008)
;
_diffrn_ambient_temperature 150(2)
_diffrn_measured_fraction_theta_full 0.996
_diffrn_measured_fraction_theta_max 0.996
_diffrn_measurement_device_type 'Bruker SMART APEXII'
_diffrn_measurement_method \w
_diffrn_radiation_monochromator graphite
_diffrn_radiation_source 'fine-focus sealed tube'
_diffrn_radiation_type MoK\a
_diffrn_radiation_wavelength 0.71073
_diffrn_reflns_av_R_equivalents 0.0354
_diffrn_reflns_av_sigmaI/netI 0.0390
_diffrn_reflns_limit_h_max 22
_diffrn_reflns_limit_h_min -22
_diffrn_reflns_limit_k_max 8
_diffrn_reflns_limit_k_min -8
_diffrn_reflns_limit_l_max 23
_diffrn_reflns_limit_l_min -24
_diffrn_reflns_number 16397
_diffrn_reflns_theta_full 25.05
_diffrn_reflns_theta_max 25.05
_diffrn_reflns_theta_min 1.24
_diffrn_standards_decay_% 0
_exptl_absorpt_coefficient_mu 0.111
_exptl_absorpt_correction_T_max 0.9674
_exptl_absorpt_correction_T_min 0.9569
_exptl_absorpt_correction_type multi-scan
_exptl_absorpt_process_details
;
(SADABS; Bruker, 2008)
;
_exptl_crystal_colour colourless
_exptl_crystal_density_diffrn 1.414
_exptl_crystal_density_method 'not measured'
_exptl_crystal_description prism
_exptl_crystal_F_000 1150
_exptl_crystal_size_max 0.40
_exptl_crystal_size_mid 0.40
_exptl_crystal_size_min 0.30
_refine_diff_density_max 0.388
_refine_diff_density_min -0.357
_refine_ls_extinction_coef 0.0017(4)
_refine_ls_extinction_expression Fc^*^=kFc[1+0.001xFc^2^\l^3^/sin(2\q)]^-1/4^
_refine_ls_extinction_method
;
SHELXTL (Sheldrick, 2008)
;
_refine_ls_goodness_of_fit_ref 1.168
_refine_ls_hydrogen_treatment constr
_refine_ls_matrix_type full
_refine_ls_number_parameters 388
_refine_ls_number_reflns 4563
_refine_ls_number_restraints 3
_refine_ls_restrained_S_all 1.167
_refine_ls_R_factor_all 0.1016
_refine_ls_R_factor_gt 0.0897
_refine_ls_shift/su_max 0.000
_refine_ls_shift/su_mean 0.000
_refine_ls_structure_factor_coef Fsqd
_refine_ls_weighting_details 'calc w=1/[\s^2^(Fo^2^)+(0.0100P)^2^+10.0000P] where P=(Fo^2^+2Fc^2^)/3'
_refine_ls_weighting_scheme calc
_refine_ls_wR_factor_gt 0.1850
_refine_ls_wR_factor_ref 0.1908
_reflns_number_gt 3870
_reflns_number_total 4563
_reflns_threshold_expression I>2\s(I)
_cod_data_source_file pk2607sup1.cif
_cod_data_source_block I
_cod_original_cell_volume 2584.3(16)
_cod_original_sg_symbol_H-M 'P 21/n'
_cod_original_formula_sum 'C24 H25.50 N6 O9.50'
_cod_database_code 2311501

loop_
_symmetry_equiv_pos_as_xyz
'x, y, z'
'-x+1/2, y+1/2, -z+1/2'
'-x, -y, -z'
'x-1/2, -y-1/2, z-1/2'

loop_
_atom_site_type_symbol
_atom_site_label
_atom_site_fract_x
_atom_site_fract_y
_atom_site_fract_z
_atom_site_U_iso_or_equiv
_atom_site_adp_type
_atom_site_calc_flag
_atom_site_refinement_flags
_atom_site_occupancy
_atom_site_symmetry_multiplicity
_atom_site_disorder_assembly
_atom_site_disorder_group
O O11 0.3518(4) -0.0660(7) 0.4736(3) 0.0662(16) Uani d PD 0.846(9) 1 A 1
H H11 0.3640 -0.0353 0.5148 0.099 Uiso d PR 0.846(9) 1 A 1
O O12 0.3037(3) 0.0865(7) 0.4355(3) 0.0500(13) Uani d PD 0.846(9) 1 A 1
H H12 0.2602 0.0537 0.4129 0.075 Uiso d PR 0.846(9) 1 A 1
O O13 0.302(2) -0.084(3) 0.4427(16) 0.0662(16) Uani d PD 0.154(9) 1 A 2
H H13 0.2574 -0.0674 0.4170 0.099 Uiso d PR 0.154(9) 1 A 2
O O14 0.325(2) 0.101(4) 0.4650(18) 0.0500(13) Uani d PD 0.154(9) 1 A 2
H H14 0.3448 0.0846 0.5079 0.075 Uiso d PR 0.154(9) 1 A 2
O O21 0.1982(4) 0.8976(8) 0.5494(5) 0.046(2) Uani d P 0.75(2) 1 B 3
H H21 0.2428 0.9008 0.5768 0.068 Uiso d PR 0.75(2) 1 B 3
O O22 0.1750(5) 1.0887(9) 0.5388(5) 0.045(2) Uani d P 0.75(2) 1 B 3
H H22 0.1578 1.0953 0.4955 0.068 Uiso d PR 0.75(2) 1 B 3
O O23 0.2088(15) 1.053(3) 0.5761(17) 0.054(6) Uani d P 0.25(2) 1 B 4
H H23 0.2513 1.0114 0.5961 0.081 Uiso d PR 0.25(2) 1 B 4
O O24 0.1651(17) 0.951(3) 0.5117(15) 0.056(7) Uani d P 0.25(2) 1 B 4
H H24 0.1496 0.9992 0.4729 0.084 Uiso d PR 0.25(2) 1 B 4
O O31 0.0252(3) 0.9210(7) 0.5133(3) 0.0661(17) Uani d PD 0.891(9) 1 . 5
H H31 0.0661 0.9677 0.5224 0.099 Uiso d PR 0.891(9) 1 . 5
O O32 -0.014(2) 0.952(6) 0.4653(14) 0.0661(17) Uani d PD 0.109(9) 1 . 6
H H32 0.0309 0.9595 0.4745 0.099 Uiso d PR 0.109(9) 1 . 6
O O41 0.15205(18) 0.9727(4) 0.35656(18) 0.0412(8) Uani d . 1 1 . .
H H41 0.1267 0.8912 0.3612 0.062 Uiso d R 1 1 . .
O O42 0.1137(2) 1.1114(4) 0.38369(18) 0.0440(9) Uani d . 1 1 . .
H H42 0.1200 1.1955 0.3618 0.066 Uiso d R 1 1 . .
O O51 0.35556(18) 0.9097(5) 0.64562(18) 0.0438(8) Uani d . 1 1 . .
H H51 0.3802 0.8260 0.6415 0.066 Uiso d R 1 1 . .
O O52 0.3959(2) 1.0412(5) 0.61765(18) 0.0496(9) Uani d . 1 1 . .
H H52 0.3851 1.1264 0.6362 0.074 Uiso d R 1 1 . .
O O61 0.4922(9) -0.0768(15) 0.5192(8) 0.149(6) Uiso d PD 0.50 1 . .
H H61 0.4462 -0.0750 0.5046 0.224 Uiso d PR 0.50 1 . .
N N1 0.35882(19) 0.3326(5) 0.68106(18) 0.0299(8) Uani d . 1 1 . .
N N2 0.43995(19) 0.6236(5) 0.63149(18) 0.0310(8) Uani d . 1 1 . .
N N3 0.06552(18) 0.6947(5) 0.37238(18) 0.0276(8) Uani d . 1 1 . .
N N4 0.13565(19) 0.4025(5) 0.30774(17) 0.0270(8) Uani d . 1 1 . .
N N5 0.19869(18) 0.5011(5) 0.53122(17) 0.0232(7) Uani d . 1 1 . .
N N6 0.29935(18) 0.5095(5) 0.46312(17) 0.0243(7) Uani d . 1 1 . .
C C11 0.2751(2) 0.4834(6) 0.5698(2) 0.0242(9) Uani d . 1 1 . .
C C12 0.3013(2) 0.4523(6) 0.6494(2) 0.0255(9) Uani d . 1 1 . .
C C13 0.2670(2) 0.5469(6) 0.6880(2) 0.0307(10) Uani d . 1 1 . .
H H13A 0.2254 0.6277 0.6639 0.037 Uiso calc R 1 1 . .
C C14 0.2949(3) 0.5205(7) 0.7624(2) 0.0374(11) Uani d . 1 1 . .
H H14A 0.2723 0.5826 0.7900 0.045 Uiso calc R 1 1 . .
C C15 0.3561(3) 0.4026(7) 0.7959(2) 0.0414(12) Uani d . 1 1 . .
H H15A 0.3772 0.3847 0.8470 0.050 Uiso calc R 1 1 . .
C C16 0.3856(3) 0.3116(7) 0.7531(2) 0.0375(11) Uani d . 1 1 . .
H H16A 0.4271 0.2296 0.7761 0.045 Uiso calc R 1 1 . .
C C21 0.3263(2) 0.4994(6) 0.5354(2) 0.0248(9) Uani d . 1 1 . .
C C22 0.4120(2) 0.5050(6) 0.5756(2) 0.0287(9) Uani d . 1 1 . .
C C23 0.4586(2) 0.3985(7) 0.5539(2) 0.0329(10) Uani d . 1 1 . .
H H23A 0.4367 0.3177 0.5140 0.039 Uiso calc R 1 1 . .
C C24 0.5380(2) 0.4123(7) 0.5916(2) 0.0380(11) Uani d . 1 1 . .
H H24A 0.5716 0.3398 0.5784 0.046 Uiso calc R 1 1 . .
C C25 0.5674(2) 0.5328(8) 0.6485(3) 0.0444(13) Uani d . 1 1 . .
H H25A 0.6217 0.5459 0.6747 0.053 Uiso calc R 1 1 . .
C C26 0.5169(2) 0.6350(7) 0.6671(3) 0.0396(11) Uani d . 1 1 . .
H H26A 0.5378 0.7166 0.7068 0.048 Uiso calc R 1 1 . .
C C31 0.1721(2) 0.5232(5) 0.45945(19) 0.0199(8) Uani d . 1 1 . .
C C32 0.0876(2) 0.5562(5) 0.42050(19) 0.0215(8) Uani d . 1 1 . .
C C33 0.0354(2) 0.4529(6) 0.4356(2) 0.0240(9) Uani d . 1 1 . .
H H33A 0.0530 0.3572 0.4700 0.029 Uiso calc R 1 1 . .
C C34 -0.0424(2) 0.4894(6) 0.4006(2) 0.0283(9) Uani d . 1 1 . .
H H34A -0.0791 0.4196 0.4102 0.034 Uiso calc R 1 1 . .
C C35 -0.0658(2) 0.6309(7) 0.3507(2) 0.0371(11) Uani d . 1 1 . .
H H35A -0.1190 0.6598 0.3256 0.045 Uiso calc R 1 1 . .
C C36 -0.0101(2) 0.7290(7) 0.3384(2) 0.0356(11) Uani d . 1 1 . .
H H36A -0.0265 0.8252 0.3042 0.043 Uiso calc R 1 1 . .
C C41 0.2231(2) 0.5160(5) 0.4245(2) 0.0217(8) Uani d . 1 1 . .
C C42 0.1960(2) 0.5127(6) 0.3444(2) 0.0249(9) Uani d . 1 1 . .
C C43 0.2327(2) 0.6153(6) 0.3100(2) 0.0294(9) Uani d . 1 1 . .
H H43A 0.2757 0.6893 0.3376 0.035 Uiso calc R 1 1 . .
C C44 0.2056(2) 0.6080(7) 0.2353(2) 0.0334(10) Uani d . 1 1 . .
H H44A 0.2299 0.6763 0.2107 0.040 Uiso calc R 1 1 . .
C C45 0.1427(3) 0.4993(7) 0.1970(2) 0.0372(11) Uani d . 1 1 . .
H H45A 0.1225 0.4932 0.1456 0.045 Uiso calc R 1 1 . .
C C46 0.1094(3) 0.3989(6) 0.2350(2) 0.0329(10) Uani d . 1 1 . .
H H46A 0.0662 0.3245 0.2083 0.039 Uiso calc R 1 1 . .

loop_
_atom_site_aniso_label
_atom_site_aniso_U_11
_atom_site_aniso_U_22
_atom_site_aniso_U_33
_atom_site_aniso_U_12
_atom_site_aniso_U_13
_atom_site_aniso_U_23
O11 0.075(4) 0.052(3) 0.057(3) 0.014(3) 0.013(3) -0.001(2)
O12 0.053(3) 0.051(3) 0.046(3) -0.002(2) 0.020(3) 0.005(3)
O13 0.075(4) 0.052(3) 0.057(3) 0.014(3) 0.013(3) -0.001(2)
O14 0.053(3) 0.051(3) 0.046(3) -0.002(2) 0.020(3) 0.005(3)
O21 0.045(3) 0.022(3) 0.062(5) 0.006(2) 0.015(3) 0.009(3)
O22 0.054(5) 0.034(4) 0.051(4) 0.011(3) 0.026(4) 0.008(3)
O23 0.053(12) 0.050(12) 0.054(14) 0.018(9) 0.017(11) -0.002(10)
O24 0.067(15) 0.039(12) 0.054(12) -0.013(10) 0.015(12) 0.015(10)
O31 0.046(3) 0.066(4) 0.084(4) -0.006(2) 0.023(3) 0.019(3)
O32 0.046(3) 0.066(4) 0.084(4) -0.006(2) 0.023(3) 0.019(3)
O41 0.0441(19) 0.0314(18) 0.060(2) -0.0005(15) 0.0332(17) 0.0008(16)
O42 0.062(2) 0.0319(19) 0.055(2) 0.0017(16) 0.0406(18) 0.0050(16)
O51 0.0428(19) 0.040(2) 0.053(2) 0.0024(16) 0.0236(16) 0.0053(16)
O52 0.062(2) 0.044(2) 0.050(2) -0.0047(18) 0.0307(18) 0.0026(17)
N1 0.0267(18) 0.034(2) 0.0260(18) -0.0024(16) 0.0076(14) 0.0065(15)
N2 0.0246(18) 0.033(2) 0.0324(19) -0.0004(15) 0.0087(15) 0.0069(16)
N3 0.0224(17) 0.032(2) 0.0316(18) 0.0030(15) 0.0143(14) 0.0028(15)
N4 0.0268(18) 0.031(2) 0.0245(17) 0.0013(15) 0.0114(14) -0.0026(15)
N5 0.0201(16) 0.0252(18) 0.0246(17) -0.0034(14) 0.0096(13) -0.0016(14)
N6 0.0235(17) 0.0241(18) 0.0271(17) 0.0006(14) 0.0123(14) 0.0058(14)
C11 0.0234(19) 0.024(2) 0.0248(19) -0.0030(16) 0.0097(16) -0.0010(16)
C12 0.0208(19) 0.031(2) 0.025(2) -0.0072(17) 0.0096(16) -0.0005(17)
C13 0.026(2) 0.039(3) 0.027(2) -0.0044(19) 0.0112(17) -0.0007(18)
C14 0.039(2) 0.046(3) 0.031(2) -0.012(2) 0.017(2) -0.003(2)
C15 0.043(3) 0.050(3) 0.024(2) -0.013(2) 0.007(2) 0.004(2)
C16 0.033(2) 0.045(3) 0.029(2) -0.003(2) 0.0070(19) 0.008(2)
C21 0.0216(19) 0.026(2) 0.025(2) 0.0003(17) 0.0082(16) 0.0015(17)
C22 0.023(2) 0.037(3) 0.024(2) -0.0014(18) 0.0079(16) 0.0115(19)
C23 0.024(2) 0.051(3) 0.026(2) 0.006(2) 0.0129(17) 0.011(2)
C24 0.026(2) 0.051(3) 0.040(2) 0.010(2) 0.017(2) 0.020(2)
C25 0.019(2) 0.063(4) 0.047(3) 0.004(2) 0.009(2) 0.019(3)
C26 0.028(2) 0.041(3) 0.039(2) -0.009(2) 0.0039(19) 0.008(2)
C31 0.0243(19) 0.0136(19) 0.0240(19) -0.0047(15) 0.0121(16) -0.0011(15)
C32 0.0224(19) 0.024(2) 0.0203(18) -0.0004(16) 0.0112(15) -0.0025(16)
C33 0.025(2) 0.029(2) 0.0189(18) -0.0030(17) 0.0103(16) -0.0022(16)
C34 0.0204(19) 0.040(3) 0.026(2) -0.0063(18) 0.0105(16) -0.0057(19)
C35 0.018(2) 0.054(3) 0.036(2) 0.006(2) 0.0076(18) 0.002(2)
C36 0.027(2) 0.041(3) 0.039(2) 0.007(2) 0.0141(19) 0.008(2)
C41 0.0215(19) 0.019(2) 0.027(2) -0.0008(16) 0.0120(16) 0.0035(16)
C42 0.0221(19) 0.028(2) 0.027(2) 0.0058(17) 0.0122(16) 0.0016(17)
C43 0.022(2) 0.040(3) 0.030(2) 0.0027(18) 0.0144(17) 0.0044(19)
C44 0.033(2) 0.044(3) 0.031(2) 0.006(2) 0.0208(19) 0.009(2)
C45 0.044(3) 0.049(3) 0.023(2) 0.012(2) 0.0183(19) 0.001(2)
C46 0.035(2) 0.038(3) 0.024(2) 0.001(2) 0.0107(18) -0.0081(19)

loop_
_atom_type_symbol
_atom_type_description
_atom_type_scat_dispersion_real
_atom_type_scat_dispersion_imag
_atom_type_scat_source
C C 0.0033 0.0016 'International Tables Vol C Tables 4.2.6.8 and 6.1.1.4'
H H 0.0000 0.0000 'International Tables Vol C Tables 4.2.6.8 and 6.1.1.4'
N N 0.0061 0.0033 'International Tables Vol C Tables 4.2.6.8 and 6.1.1.4'
O O 0.0106 0.0060 'International Tables Vol C Tables 4.2.6.8 and 6.1.1.4'

loop_
_geom_angle_atom_site_label_1
_geom_angle_atom_site_label_2
_geom_angle_atom_site_label_3
_geom_angle_site_symmetry_1
_geom_angle
O12 O11 H11 . 100.6
O11 O12 H12 . 110.1
H12 O12 H14 . 128.2
H13 O12 H14 . 107.7
O14 O13 H13 . 99.5
H11 O14 H12 . 115.4
O13 O14 H14 . 97.8
O22 O21 H21 . 104.0
O21 O22 H22 . 100.4
O24 O23 H23 . 110.2
O23 O24 H24 . 119.8
O31 O31 H31 3_576 99.7
O32 O32 H32 3_576 78.8
O42 O41 H41 . 93.7
O41 O42 H42 . 97.0
O52 O51 H51 . 92.9
O51 O52 H52 . 93.7
O61 O61 H61 3_656 102.7
C16 N1 C12 . 117.7(4)
C26 N2 C22 . 117.1(4)
C36 N3 C32 . 117.5(4)
C46 N4 C42 . 117.5(4)
C31 N5 C11 . 118.6(3)
C41 N6 C21 . 118.5(3)
N5 C11 C21 . 120.2(3)
N5 C11 C12 . 116.4(3)
C21 C11 C12 . 123.4(3)
N1 C12 C13 . 122.6(4)
N1 C12 C11 . 117.4(4)
C13 C12 C11 . 120.0(4)
C14 C13 C12 . 118.6(4)
C14 C13 H13A . 120.7
C12 C13 H13A . 120.7
C15 C14 C13 . 119.2(4)
C15 C14 H14A . 120.4
C13 C14 H14A . 120.4
C16 C15 C14 . 118.3(4)
C16 C15 H15A . 120.9
C14 C15 H15A . 120.9
N1 C16 C15 . 123.6(4)
N1 C16 H16A . 118.2
C15 C16 H16A . 118.2
N6 C21 C11 . 120.6(3)
N6 C21 C22 . 115.8(3)
C11 C21 C22 . 123.5(3)
N2 C22 C23 . 123.3(4)
N2 C22 C21 . 116.0(4)
C23 C22 C21 . 120.6(4)
C22 C23 C24 . 118.6(4)
C22 C23 H23A . 120.7
C24 C23 H23A . 120.7
C25 C24 C23 . 118.8(4)
C25 C24 H24A . 120.6
C23 C24 H24A . 120.6
C24 C25 C26 . 119.2(4)
C24 C25 H25A . 120.4
C26 C25 H25A . 120.4
N2 C26 C25 . 122.9(5)
N2 C26 H26A . 118.5
C25 C26 H26A . 118.5
N5 C31 C41 . 120.5(3)
N5 C31 C32 . 116.0(3)
C41 C31 C32 . 123.5(3)
N3 C32 C33 . 122.5(4)
N3 C32 C31 . 116.9(3)
C33 C32 C31 . 120.6(3)
C34 C33 C32 . 119.6(4)
C34 C33 H33A . 120.2
C32 C33 H33A . 120.2
C33 C34 C35 . 118.4(4)
C33 C34 H34A . 120.8
C35 C34 H34A . 120.8
C36 C35 C34 . 118.8(4)
C36 C35 H35A . 120.6
C34 C35 H35A . 120.6
N3 C36 C35 . 123.2(4)
N3 C36 H36A . 118.4
C35 C36 H36A . 118.4
N6 C41 C31 . 120.7(3)
N6 C41 C42 . 116.3(3)
C31 C41 C42 . 122.9(3)
N4 C42 C43 . 122.6(4)
N4 C42 C41 . 116.4(3)
C43 C42 C41 . 121.0(4)
C44 C43 C42 . 119.1(4)
C44 C43 H43A . 120.5
C42 C43 H43A . 120.5
C43 C44 C45 . 118.8(4)
C43 C44 H44A . 120.6
C45 C44 H44A . 120.6
C44 C45 C46 . 119.0(4)
C44 C45 H45A . 120.5
C46 C45 H45A . 120.5
N4 C46 C45 . 123.0(4)
N4 C46 H46A . 118.5
C45 C46 H46A . 118.5

loop_
_geom_bond_atom_site_label_1
_geom_bond_atom_site_label_2
_geom_bond_site_symmetry_2
_geom_bond_distance
O11 H11 . 0.8000
O12 H12 . 0.8001
O13 H13 . 0.8000
O14 H14 . 0.7999
O21 O22 . 1.467(12)
O21 H21 . 0.8000
O22 H22 . 0.8002
O23 O24 . 1.44(4)
O23 H23 . 0.8001
O24 H24 . 0.7998
O31 O31 3_576 1.465(9)
O31 H31 . 0.7999
O31 H32 . 0.8813
O32 O32 3_576 1.463(13)
O32 H32 . 0.7999
O41 O42 . 1.486(4)
O41 H41 . 0.7997
O42 H42 . 0.8001
O51 O52 . 1.485(5)
O51 H51 . 0.8002
O52 H52 . 0.8001
O61 O61 3_656 1.471(10)
O61 H61 . 0.7999
N1 C16 . 1.340(5)
N1 C12 . 1.345(5)
N2 C26 . 1.340(5)
N2 C22 . 1.354(6)
N3 C36 . 1.338(5)
N3 C32 . 1.353(5)
N4 C46 . 1.345(5)
N4 C42 . 1.352(5)
N5 C31 . 1.336(5)
N5 C11 . 1.342(5)
N6 C41 . 1.335(5)
N6 C21 . 1.337(5)
C11 C21 . 1.416(5)
C11 C12 . 1.493(5)
C12 C13 . 1.392(6)
C13 C14 . 1.387(6)
C13 H13A . 0.9500
C14 C15 . 1.386(7)
C14 H14A . 0.9500
C15 C16 . 1.383(7)
C15 H15A . 0.9500
C16 H16A . 0.9500
C21 C22 . 1.491(5)
C22 C23 . 1.384(6)
C23 C24 . 1.386(6)
C23 H23A . 0.9500
C24 C25 . 1.378(7)
C24 H24A . 0.9500
C25 C26 . 1.389(7)
C25 H25A . 0.9500
C26 H26A . 0.9500
C31 C41 . 1.415(5)
C31 C32 . 1.489(5)
C32 C33 . 1.382(5)
C33 C34 . 1.377(5)
C33 H33A . 0.9500
C34 C35 . 1.391(6)
C34 H34A . 0.9500
C35 C36 . 1.387(6)
C35 H35A . 0.9500
C36 H36A . 0.9500
C41 C42 . 1.483(5)
C42 C43 . 1.394(6)
C43 C44 . 1.381(6)
C43 H43A . 0.9500
C44 C45 . 1.383(6)
C44 H44A . 0.9500
C45 C46 . 1.391(6)
C45 H45A . 0.9500
C46 H46A . 0.9500

loop_
_geom_hbond_atom_site_label_D
_geom_hbond_atom_site_label_H
_geom_hbond_atom_site_label_A
_geom_hbond_site_symmetry_A
_geom_hbond_distance_DH
_geom_hbond_distance_HA
_geom_hbond_distance_DA
_geom_hbond_angle_DHA
O11 H11 O52 1_545 0.80 1.99 2.793(7) 179.3
O12 H12 O41 1_545 0.80 1.99 2.789(7) 179.8
O13 H13 O41 1_545 0.80 1.89 2.69(4) 179.7
O14 H14 O52 1_545 0.80 2.05 2.85(3) 179.4
O21 H21 O51 . 0.80 2.02 2.820(9) 179.7
O22 H22 O42 . 0.80 2.07 2.866(11) 179.7
O23 H23 O51 . 0.80 1.96 2.77(3) 179.8
O24 H24 O42 . 0.80 1.84 2.64(3) 179.8
O31 H31 O22 . 0.80 2.15 2.947(9) 175.8
O32 H32 O24 . 0.80 2.34 3.14(5) 172.8
O41 H41 N3 . 0.80 1.93 2.729(5) 179.9
O42 H42 N4 1_565 0.80 1.97 2.770(5) 180.0
O51 H51 N2 . 0.80 1.94 2.737(5) 179.9
O52 H52 N1 1_565 0.80 1.94 2.740(5) 179.9
O61 H61 O11 . 0.80 1.64 2.440(17) 178.4

loop_
_geom_torsion_atom_site_label_1
_geom_torsion_atom_site_label_2
_geom_torsion_atom_site_label_3
_geom_torsion_atom_site_label_4
_geom_torsion_site_symmetry_3
_geom_torsion_site_symmetry_4
_geom_torsion
C31 N5 C11 C21 . . 3.9(6)
C31 N5 C11 C12 . . -177.8(4)
C16 N1 C12 C13 . . -3.0(6)
C16 N1 C12 C11 . . 176.3(4)
N5 C11 C12 N1 . . 140.0(4)
C21 C11 C12 N1 . . -41.8(6)
N5 C11 C12 C13 . . -40.7(6)
C21 C11 C12 C13 . . 137.6(4)
N1 C12 C13 C14 . . 2.0(6)
C11 C12 C13 C14 . . -177.3(4)
C12 C13 C14 C15 . . 0.5(7)
C13 C14 C15 C16 . . -1.8(7)
C12 N1 C16 C15 . . 1.6(7)
C14 C15 C16 N1 . . 0.7(7)
C41 N6 C21 C11 . . 4.3(6)
C41 N6 C21 C22 . . -176.0(4)
N5 C11 C21 N6 . . -8.4(6)
C12 C11 C21 N6 . . 173.4(4)
N5 C11 C21 C22 . . 171.9(4)
C12 C11 C21 C22 . . -6.2(7)
C26 N2 C22 C23 . . -0.4(6)
C26 N2 C22 C21 . . -178.1(4)
N6 C21 C22 N2 . . 130.8(4)
C11 C21 C22 N2 . . -49.6(6)
N6 C21 C22 C23 . . -47.0(6)
C11 C21 C22 C23 . . 132.7(4)
N2 C22 C23 C24 . . 0.6(6)
C21 C22 C23 C24 . . 178.1(4)
C22 C23 C24 C25 . . -0.8(6)
C23 C24 C25 C26 . . 0.9(7)
C22 N2 C26 C25 . . 0.5(6)
C24 C25 C26 N2 . . -0.8(7)
C11 N5 C31 C41 . . 4.1(6)
C11 N5 C31 C32 . . -175.5(4)
C36 N3 C32 C33 . . -0.6(6)
C36 N3 C32 C31 . . -178.3(4)
N5 C31 C32 N3 . . 132.5(4)
C41 C31 C32 N3 . . -47.1(5)
N5 C31 C32 C33 . . -45.2(5)
C41 C31 C32 C33 . . 135.2(4)
N3 C32 C33 C34 . . 0.4(6)
C31 C32 C33 C34 . . 178.0(3)
C32 C33 C34 C35 . . -0.1(6)
C33 C34 C35 C36 . . 0.0(6)
C32 N3 C36 C35 . . 0.5(7)
C34 C35 C36 N3 . . -0.2(7)
C21 N6 C41 C31 . . 3.8(6)
C21 N6 C41 C42 . . -175.4(4)
N5 C31 C41 N6 . . -8.3(6)
C32 C31 C41 N6 . . 171.2(4)
N5 C31 C41 C42 . . 170.9(4)
C32 C31 C41 C42 . . -9.6(6)
C46 N4 C42 C43 . . -2.3(6)
C46 N4 C42 C41 . . 179.2(4)
N6 C41 C42 N4 . . 135.6(4)
C31 C41 C42 N4 . . -43.6(5)
N6 C41 C42 C43 . . -42.8(6)
C31 C41 C42 C43 . . 137.9(4)
N4 C42 C43 C44 . . 1.5(6)
C41 C42 C43 C44 . . 179.9(4)
C42 C43 C44 C45 . . 0.2(6)
C43 C44 C45 C46 . . -1.0(7)
C42 N4 C46 C45 . . 1.6(6)
C44 C45 C46 N4 . . 0.1(7)
H11 O11 O12 H12 . . -116.1
H13 O13 O14 H14 . . 127.8
H21 O21 O22 H22 . . 125.3
H23 O23 O24 H24 . . -118.1
H31 O31 O31 H31 3_576 3_576 180.0
H32 O32 O32 H32 3_576 3_576 180.0
H41 O41 O42 H42 . . -152.1
H51 O51 O52 H52 . . -158.2
H61 O61 O61 H61 3_656 3_656 180.0
